data_8102905
loop_
_publ_author_name
'Hj. Mattausch'
'A. Simon'

_publ_section_title
;
Crystal structure of dodecalanthanum heptadecaiodide triethanide, 
La~12~I~17~(C~2~)~3~
;
_journal_issue 3
_journal_name_full 'Zeitschrift f\"ur Kristallographie - New Crystal Structures'
_journal_page_first 299
_journal_page_last 300
_journal_volume 220
_journal_year 2005
_chemical_formula_sum 'C6 I17 La12'
_chemical_formula_weight 3896.28
_chemical_name_common 'dodecalanthanum heptadecaiodide triethanide'
_chemical_name_systematic
; 
 dodecalanthanum heptadecaiodide triethanide 
;
_space_group_IT_number 15
_symmetry_cell_setting monoclinic
_symmetry_space_group_name_Hall '-C 2yc'
_symmetry_space_group_name_H-M 'C 1 2/c 1'
_atom_sites_solution_primary direct
_atom_sites_solution_secondary difmap
_audit_creation_method SHELXL-97
_cell_angle_alpha 90.00
_cell_angle_beta 90.240(10)
_cell_angle_gamma 90.00
_cell_formula_units_Z 4
_cell_length_a 19.9270(10)
_cell_length_b 12.6360(10)
_cell_length_c 19.3990(10)
_cell_measurement_reflns_used 7998
_cell_measurement_temperature 293(2)
_cell_measurement_theta_max 21.60
_cell_measurement_theta_min 2.65
_cell_volume 4884.6(5)
_computing_cell_refinement 'IPDS package (Stoe, Darmstadt)'
_computing_data_collection 'IPDS package (Stoe, Darmstadt)'
_computing_data_reduction 'IPDS package (Stoe, Darmstadt)'
_computing_molecular_graphics 'ATOMS 5.0'
_computing_publication_material 'SHELXL-97 (Sheldrick, 1997)'
_computing_structure_refinement 'SHELXL-97 (Sheldrick, 1997)'
_computing_structure_solution 'SHELXS-97 (Sheldrick, 1990)'
_diffrn_ambient_temperature 293(2)
_diffrn_measured_fraction_theta_full 0.969
_diffrn_measured_fraction_theta_max 0.969
_diffrn_measurement_device_type 'Stooe IPDS I'
_diffrn_measurement_method phi
_diffrn_radiation_monochromator graphite
_diffrn_radiation_source 'fine-focus sealed tube'
_diffrn_radiation_type AgK\a
_diffrn_radiation_wavelength 0.56086
_diffrn_reflns_av_R_equivalents 0.0382
_diffrn_reflns_av_sigmaI/netI 0.0171
_diffrn_reflns_limit_h_max 30
_diffrn_reflns_limit_h_min -30
_diffrn_reflns_limit_k_max 18
_diffrn_reflns_limit_k_min -18
_diffrn_reflns_limit_l_max 29
_diffrn_reflns_limit_l_min -29
_diffrn_reflns_number 64002
_diffrn_reflns_theta_full 25.00
_diffrn_reflns_theta_max 25.00
_diffrn_reflns_theta_min 2.68
_exptl_absorpt_coefficient_mu 11.092
_exptl_absorpt_correction_T_max 0.3631
_exptl_absorpt_correction_T_min 0.2074
_exptl_absorpt_correction_type numerical
_exptl_absorpt_process_details 'XRED 1.22, XSHAPE 1.03 (Stoe, Darmstadt)'
_exptl_crystal_colour black
_exptl_crystal_density_diffrn 5.298
_exptl_crystal_density_method 'not measured'
_exptl_crystal_description polyhedron
_exptl_crystal_F_000 6484
_exptl_crystal_size_max 0.19
_exptl_crystal_size_mid 0.18
_exptl_crystal_size_min 0.16
_refine_diff_density_max 1.207
_refine_diff_density_min -1.368
_refine_diff_density_rms 0.269
_refine_ls_extinction_coef 0.000000(8)
_refine_ls_extinction_expression Fc^*^=kFc[1+0.001xFc^2^\l^3^/sin(2\q)]^-1/4^
_refine_ls_extinction_method SHELXL
_refine_ls_goodness_of_fit_ref 1.085
_refine_ls_matrix_type full
_refine_ls_number_parameters 161
_refine_ls_number_reflns 8479
_refine_ls_number_restraints 0
_refine_ls_restrained_S_all 1.085
_refine_ls_R_factor_all 0.0317
_refine_ls_R_factor_gt 0.0261
_refine_ls_shift/su_max 1.976
_refine_ls_shift/su_mean 0.017
_refine_ls_structure_factor_coef Fsqd
_refine_ls_weighting_details 'calc w=1/[\s^2^(Fo^2^)+(0.0348P)^2^+24.8486P] where P=(Fo^2^+2Fc^2^)/3'
_refine_ls_weighting_scheme calc
_refine_ls_wR_factor_gt 0.0596
_refine_ls_wR_factor_ref 0.0621
_reflns_number_gt 7557
_reflns_number_total 8479
_reflns_threshold_expression >2sigma(I)
_cod_data_source_file 409830.cff
_cod_data_source_block la12i17c6_num
_cod_original_sg_symbol_H-M C2/c
_cod_original_formula_sum '(C2)3 I17 La12'
_cod_database_code 8102905

loop_
_symmetry_equiv_pos_as_xyz
'x, y, z'
'-x, y, -z+1/2'
'x+1/2, y+1/2, z'
'-x+1/2, y+1/2, -z+1/2'
'-x, -y, -z'
'x, -y, z-1/2'
'-x+1/2, -y+1/2, -z'
'x+1/2, -y+1/2, z-1/2'

loop_
_atom_site_label
_atom_site_type_symbol
_atom_site_fract_x
_atom_site_fract_y
_atom_site_fract_z
_atom_site_U_iso_or_equiv
_atom_site_adp_type
_atom_site_occupancy
_atom_site_symmetry_multiplicity
_atom_site_Wyckoff_symbol
_atom_site_calc_flag
_atom_site_refinement_flags
_atom_site_disorder_assembly
_atom_site_disorder_group
La1 La 0.075988(11) 0.736212(19) 0.210311(11) 0.01122(5) Uani 1 8 f d . . .
La2 La 0.047860(11) 0.976574(19) 0.346519(11) 0.01161(5) Uani 1 8 f d . . .
La3 La 0.145023(11) 0.498082(19) 0.549365(11) 0.01293(5) Uani 1 8 f d . . .
La4 La 0.167682(11) 0.73934(2) 0.382220(11) 0.01340(5) Uani 1 8 f d . . .
La5 La 0.042845(11) 0.492024(18) 0.369978(11) 0.01054(5) Uani 1 8 f d . . .
La6 La 0.004207(11) 0.712314(19) 0.479438(11) 0.01156(5) Uani 1 8 f d . . .
I1 I 0.103990(14) 0.47346(2) 0.208211(13) 0.01685(5) Uani 1 8 f d . . .
I2 I 0.204762(14) 0.48904(2) 0.397032(14) 0.01773(6) Uani 1 8 f d . . .
I3 I 0.107700(14) 0.99413(2) 0.194715(14) 0.01750(6) Uani 1 8 f d . . .
I4 I 0.239461(16) 0.73558(3) 0.242039(16) 0.02565(7) Uani 1 8 f d . . .
I5 I 0.155538(15) 0.24401(2) 0.051175(14) 0.01875(6) Uani 1 8 f d . . .
I6 I 0.150209(14) 0.75433(2) 0.056386(14) 0.01818(6) Uani 1 8 f d . . .
I7 I 0.0000 1.0000 0.5000 0.03553(13) Uani 1 4 a d S . .
I8 I 0.04486(2) 1.23746(3) 0.358575(17) 0.03221(9) Uani 1 8 f d . . .
I9 I 0.196712(16) 0.99122(3) 0.39964(2) 0.03080(8) Uani 1 8 f d . . .
C1 C 0.03295(18) 0.5002(3) 0.51163(18) 0.0110(6) Uani 1 8 f d . . .
C2 C 0.04576(17) 0.7895(3) 0.34704(17) 0.0104(6) Uani 1 8 f d . . .
C3 C 0.04548(18) 0.6792(3) 0.34958(19) 0.0126(6) Uani 1 8 f d . . .

loop_
_atom_site_aniso_label
_atom_site_aniso_U_11
_atom_site_aniso_U_22
_atom_site_aniso_U_33
_atom_site_aniso_U_23
_atom_site_aniso_U_13
_atom_site_aniso_U_12
La1 0.01134(9) 0.01105(11) 0.01129(9) -0.00115(6) 0.00025(7) 0.00035(7)
La2 0.01414(10) 0.00781(10) 0.01288(9) -0.00084(6) -0.00135(7) -0.00008(7)
La3 0.00979(9) 0.01610(12) 0.01289(9) 0.00142(7) -0.00180(7) -0.00088(7)
La4 0.01269(10) 0.01367(11) 0.01384(9) 0.00116(7) -0.00131(7) -0.00027(7)
La5 0.01351(10) 0.00740(10) 0.01073(9) 0.00002(6) 0.00015(7) -0.00004(6)
La6 0.01258(9) 0.01115(11) 0.01095(9) -0.00086(7) 0.00021(6) 0.00001(7)
I1 0.02043(12) 0.01847(14) 0.01164(10) -0.00050(8) -0.00013(8) 0.00368(9)
I2 0.01615(12) 0.01911(14) 0.01796(12) 0.00110(9) 0.00251(9) 0.00393(9)
I3 0.01605(12) 0.01843(14) 0.01802(11) 0.00168(9) 0.00114(9) -0.00329(9)
I4 0.01619(12) 0.0409(2) 0.01988(13) 0.00197(12) 0.00251(10) 0.00066(12)
I5 0.02005(13) 0.01822(14) 0.01797(12) 0.00115(9) -0.00229(9) 0.00294(9)
I6 0.01719(12) 0.01861(14) 0.01875(11) -0.00221(9) 0.00172(9) -0.00445(9)
I7 0.0632(4) 0.0274(3) 0.01611(18) -0.00147(16) 0.0144(2) -0.0007(2)
I8 0.0652(3) 0.00862(15) 0.02296(14) -0.00122(10) 0.01308(14) 0.00065(13)
I9 0.01724(14) 0.02011(17) 0.0549(2) 0.00209(13) -0.01564(14) -0.00378(11)
C1 0.0123(16) 0.0110(17) 0.0096(13) 0.0013(11) -0.0009(11) -0.0006(12)
C2 0.0109(14) 0.0117(17) 0.0085(13) -0.0018(11) -0.0002(11) 0.0003(11)
C3 0.0111(15) 0.0137(19) 0.0129(15) -0.0012(11) -0.0012(11) -0.0004(12)

loop_
_atom_type_symbol
_atom_type_description
_atom_type_scat_dispersion_real
_atom_type_scat_dispersion_imag
_atom_type_scat_source
C C 0.0015 0.0009 'International Tables Vol C Tables 4.2.6.8 and 6.1.1.4'
I I -0.8919 1.1868 'International Tables Vol C Tables 4.2.6.8 and 6.1.1.4'
La La -0.6411 1.6148 'International Tables Vol C Tables 4.2.6.8 and 6.1.1.4'

loop_
_geom_angle_atom_site_label_1
_geom_angle_atom_site_label_2
_geom_angle_atom_site_label_3
_geom_angle
_geom_angle_site_symmetry_1
_geom_angle_site_symmetry_3
_geom_angle_publ_flag
C2 La1 C3 29.24(12) 2 2 ?
C2 La1 C2 97.54(10) 2 . ?
C3 La1 C2 105.53(11) 2 . ?
C2 La1 C3 104.65(10) 2 . ?
C3 La1 C3 98.14(11) 2 . ?
C2 La1 C3 28.46(11) . . ?
C2 La1 I4 160.29(8) 2 . ?
C3 La1 I4 158.80(8) 2 . ?
C2 La1 I4 92.28(7) . . ?
C3 La1 I4 92.10(7) . . ?
C2 La1 I3 83.74(8) 2 . ?
C3 La1 I3 112.39(9) 2 . ?
C2 La1 I3 83.83(8) . . ?
C3 La1 I3 111.86(8) . . ?
I4 La1 I3 80.362(10) . . ?
C2 La1 I6 90.84(7) 2 . ?
C3 La1 I6 91.84(8) 2 . ?
C2 La1 I6 157.69(8) . . ?
C3 La1 I6 162.87(8) . . ?
I4 La1 I6 74.213(12) . . ?
I3 La1 I6 76.551(9) . . ?
C2 La1 I1 112.51(8) 2 . ?
C3 La1 I1 83.31(9) 2 . ?
C2 La1 I1 106.54(8) . . ?
C3 La1 I1 78.43(8) . . ?
I4 La1 I1 80.619(10) . . ?
I3 La1 I1 158.656(10) . . ?
I6 La1 I1 89.014(9) . . ?
C2 La1 La1 52.95(7) 2 2 ?
C3 La1 La1 54.07(8) 2 2 ?
C2 La1 La1 51.46(7) . 2 ?
C3 La1 La1 51.70(7) . 2 ?
I4 La1 La1 142.389(12) . 2 ?
I3 La1 La1 102.148(6) . 2 ?
I6 La1 La1 143.264(13) . 2 ?
I1 La1 La1 98.819(6) . 2 ?
C2 La1 La4 140.70(7) 2 . ?
C3 La1 La4 141.83(8) 2 . ?
C2 La1 La4 43.21(7) . . ?
C3 La1 La4 43.71(7) . . ?
I4 La1 La4 50.763(10) . . ?
I3 La1 La4 88.786(8) . . ?
I6 La1 La4 124.778(9) . . ?
I1 La1 La4 86.659(8) . . ?
La1 La1 La4 91.631(11) 2 . ?
C2 La1 La6 45.62(7) 2 2 ?
C3 La1 La6 41.77(8) 2 2 ?
C2 La1 La6 142.97(7) . 2 ?
C3 La1 La6 139.48(7) . 2 ?
I4 La1 La6 123.852(12) . 2 ?
I3 La1 La6 93.735(8) . 2 ?
I6 La1 La6 50.441(7) . 2 ?
I1 La1 La6 88.860(8) . 2 ?
La1 La1 La6 93.627(11) 2 2 ?
La4 La1 La6 173.560(8) . 2 ?
C2 La1 La2 34.19(8) 2 2 ?
C3 La1 La2 63.42(9) 2 2 ?
C2 La1 La2 86.81(8) . 2 ?
C3 La1 La2 108.23(8) . 2 ?
I4 La1 La2 130.385(10) . 2 ?
I3 La1 La2 50.189(8) . 2 ?
I6 La1 La2 88.679(9) . 2 ?
I1 La1 La2 146.549(9) . 2 ?
La1 La1 La2 65.298(6) 2 2 ?
La4 La1 La2 121.343(9) . 2 ?
La6 La1 La2 64.457(8) 2 2 ?
C2 La2 I9 94.26(8) . . ?
C2 La2 I7 94.85(8) . . ?
I9 La2 I7 88.484(13) . . ?
C2 La2 I3 94.60(8) . . ?
I9 La2 I3 86.712(14) . . ?
I7 La2 I3 169.685(10) . . ?
C2 La2 I3 93.05(8) . 2 ?
I9 La2 I3 171.281(12) . 2 ?
I7 La2 I3 86.155(11) . 2 ?
I3 La2 I3 97.450(12) . 2 ?
C2 La2 I8 175.22(8) . . ?
I9 La2 I8 86.296(12) . . ?
I7 La2 I8 80.412(8) . . ?
I3 La2 I8 90.166(10) . . ?
I3 La2 I8 86.035(11) 2 . ?
C2 La2 La4 40.55(8) . . ?
I9 La2 La4 53.800(9) . . ?
I7 La2 La4 95.295(8) . . ?
I3 La2 La4 89.222(10) . . ?
I3 La2 La4 133.585(10) 2 . ?
I8 La2 La4 140.059(12) . . ?
C2 La2 La1 40.80(8) . 2 ?
I9 La2 La1 134.802(11) . 2 ?
I7 La2 La1 98.106(8) . 2 ?
I3 La2 La1 91.747(9) . 2 ?
I3 La2 La1 53.018(8) 2 2 ?
I8 La2 La1 138.900(11) . 2 ?
La4 La2 La1 81.028(9) . 2 ?
C2 La2 La1 42.14(8) . . ?
I9 La2 La1 97.160(11) . . ?
I7 La2 La1 136.792(8) . . ?
I3 La2 La1 53.050(8) . . ?
I3 La2 La1 91.452(10) 2 . ?
I8 La2 La1 142.517(9) . . ?
La4 La2 La1 56.926(8) . . ?
La1 La2 La1 49.498(8) 2 . ?
C2 La2 La2 89.76(8) . 2 ?
I9 La2 La2 135.883(14) . 2 ?
I7 La2 La2 134.964(10) . 2 ?
I3 La2 La2 49.172(7) . 2 ?
I3 La2 La2 48.835(10) 2 2 ?
I8 La2 La2 93.145(8) . 2 ?
La4 La2 La2 115.788(8) . 2 ?
La1 La2 La2 58.965(7) 2 2 ?
La1 La2 La2 58.893(5) . 2 ?
C1 La3 I2 94.00(9) . . ?
C1 La3 I6 93.15(10) . 6_566 ?
I2 La3 I6 89.519(10) . 6_566 ?
C1 La3 I1 92.99(9) . 6_566 ?
I2 La3 I1 171.708(11) . 6_566 ?
I6 La3 I1 94.545(10) 6_566 6_566 ?
C1 La3 I5 93.05(10) . 6_566 ?
I2 La3 I5 91.233(9) . 6_566 ?
I6 La3 I5 173.688(11) 6_566 6_566 ?
I1 La3 I5 83.945(9) 6_566 6_566 ?
C1 La3 I9 176.93(9) . 7_566 ?
I2 La3 I9 85.380(13) . 7_566 ?
I6 La3 I9 89.852(10) 6_566 7_566 ?
I1 La3 I9 87.403(14) 6_566 7_566 ?
I5 La3 I9 83.964(10) 6_566 7_566 ?
C1 La3 La5 41.71(9) . . ?
I2 La3 La5 52.288(7) . . ?
I6 La3 La5 91.950(8) 6_566 . ?
I1 La3 La5 134.566(10) 6_566 . ?
I5 La3 La5 93.467(8) 6_566 . ?
I9 La3 La5 137.592(12) 7_566 . ?
C1 La3 La6 42.52(9) . 5_566 ?
I2 La3 La6 97.236(11) . 5_566 ?
I6 La3 La6 50.970(8) 6_566 5_566 ?
I1 La3 La6 90.931(11) 6_566 5_566 ?
I5 La3 La6 135.052(9) 6_566 5_566 ?
I9 La3 La6 140.543(10) 7_566 5_566 ?
La5 La3 La6 59.788(8) . 5_566 ?
C1 La3 La5 40.82(9) . 5_566 ?
I2 La3 La5 134.820(11) . 5_566 ?
I6 La3 La5 92.521(8) 6_566 5_566 ?
I1 La3 La5 52.318(10) 6_566 5_566 ?
I5 La3 La5 91.393(8) 6_566 5_566 ?
I9 La3 La5 139.716(11) 7_566 5_566 ?
La5 La3 La5 82.532(9) . 5_566 ?
La6 La3 La5 52.621(6) 5_566 5_566 ?
C1 La3 La6 40.98(9) . . ?
I2 La3 La6 88.560(9) . . ?
I6 La3 La6 133.732(9) 6_566 . ?
I1 La3 La6 93.811(10) 6_566 . ?
I5 La3 La6 52.562(8) 6_566 . ?
I9 La3 La6 135.961(11) 7_566 . ?
La5 La3 La6 52.203(7) . . ?
La6 La3 La6 83.492(9) 5_566 . ?
La5 La3 La6 58.672(6) 5_566 . ?
C2 La4 C3 30.95(12) . . ?
C2 La4 I4 102.07(7) . . ?
C3 La4 I4 102.50(8) . . ?
C2 La4 I9 87.37(9) . . ?
C3 La4 I9 118.19(9) . . ?
I4 La4 I9 91.364(12) . . ?
C2 La4 I2 118.10(9) . . ?
C3 La4 I2 87.15(9) . . ?
I4 La4 I2 87.530(11) . . ?
I9 La4 I2 154.163(11) . . ?
C2 La4 I5 99.97(7) . 6_566 ?
C3 La4 I5 100.75(8) . 6_566 ?
I4 La4 I5 156.387(11) . 6_566 ?
I9 La4 I5 81.251(11) . 6_566 ?
I2 La4 I5 89.532(9) . 6_566 ?
C2 La4 La6 49.28(8) . . ?
C3 La4 La6 45.18(8) . . ?
I4 La4 La6 147.409(11) . . ?
I9 La4 La6 100.927(10) . . ?
I2 La4 La6 93.654(8) . . ?
I5 La4 La6 56.169(10) 6_566 . ?
C2 La4 La1 47.62(7) . . ?
C3 La4 La1 48.90(8) . . ?
I4 La4 La1 56.461(8) . . ?
I9 La4 La1 100.734(9) . . ?
I2 La4 La1 100.100(9) . . ?
I5 La4 La1 146.890(10) 6_566 . ?
La6 La4 La1 91.414(9) . . ?
C2 La4 La2 36.24(9) . . ?
C3 La4 La2 67.19(9) . . ?
I4 La4 La2 98.143(11) . . ?
I9 La4 La2 51.213(8) . . ?
I2 La4 La2 154.333(10) . . ?
I5 La4 La2 94.605(10) 6_566 . ?
La6 La4 La2 68.268(7) . . ?
La1 La4 La2 63.839(7) . . ?
C2 La4 La5 66.09(9) . . ?
C3 La4 La5 35.31(9) . . ?
I4 La4 La5 103.097(11) . . ?
I9 La4 La5 151.750(10) . . ?
I2 La4 La5 52.273(8) . . ?
I5 La4 La5 93.480(10) 6_566 . ?
La6 La4 La5 54.765(6) . . ?
La1 La4 La5 69.074(8) . . ?
La2 La4 La5 102.134(9) . . ?
C3 La5 C1 96.58(12) . 5_566 ?
C3 La5 C1 97.43(12) . . ?
C1 La5 C1 29.14(14) 5_566 . ?
C3 La5 I8 166.42(9) . 1_545 ?
C1 La5 I8 95.74(8) 5_566 1_545 ?
C1 La5 I8 96.11(8) . 1_545 ?
C3 La5 I2 90.89(9) . . ?
C1 La5 I2 114.26(7) 5_566 . ?
C1 La5 I2 85.13(8) . . ?
I8 La5 I2 89.253(11) 1_545 . ?
C3 La5 I1 90.82(9) . 2 ?
C1 La5 I1 84.12(7) 5_566 2 ?
C1 La5 I1 113.20(8) . 2 ?
I8 La5 I1 84.764(11) 1_545 2 ?
I2 La5 I1 161.198(10) . 2 ?
C3 La5 I1 84.67(9) . . ?
C1 La5 I1 167.79(7) 5_566 . ?
C1 La5 I1 162.84(8) . . ?
I8 La5 I1 82.091(9) 1_545 . ?
I2 La5 I1 77.800(12) . . ?
I1 La5 I1 83.721(11) 2 . ?
C3 La5 La6 48.49(9) . . ?
C1 La5 La6 50.13(8) 5_566 . ?
C1 La5 La6 50.56(8) . . ?
I8 La5 La6 144.844(10) 1_545 . ?
I2 La5 La6 97.364(10) . . ?
I1 La5 La6 97.773(9) 2 . ?
I1 La5 La6 133.064(10) . . ?
C3 La5 La4 39.24(9) . . ?
C1 La5 La4 105.39(8) 5_566 . ?
C1 La5 La4 87.64(8) . . ?
I8 La5 La4 140.841(12) 1_545 . ?
I2 La5 La4 52.125(8) . . ?
I1 La5 La4 129.273(9) 2 . ?
I1 La5 La4 83.272(9) . . ?
La6 La5 La4 59.575(8) . . ?
C3 La5 La6 139.45(9) . 5_566 ?
C1 La5 La6 44.43(8) 5_566 5_566 ?
C1 La5 La6 44.00(8) . 5_566 ?
I8 La5 La6 53.918(8) 1_545 5_566 ?
I2 La5 La6 96.272(10) . 5_566 ?
I1 La5 La6 94.558(10) 2 5_566 ?
I1 La5 La6 135.857(10) . 5_566 ?
La6 La5 La6 90.974(9) . 5_566 ?
La4 La5 La6 127.339(9) . 5_566 ?
C3 La5 La3 96.46(9) . . ?
C1 La5 La3 63.63(7) 5_566 . ?
C1 La5 La3 34.50(8) . . ?
I8 La5 La3 94.123(10) 1_545 . ?
I2 La5 La3 50.630(10) . . ?
I1 La5 La3 147.505(10) 2 . ?
I1 La5 La3 128.397(9) . . ?
La6 La5 La3 65.321(6) . . ?
La4 La5 La3 67.770(7) . . ?
La6 La5 La3 60.117(6) 5_566 . ?
C3 La5 La3 93.09(9) . 5_566 ?
C1 La5 La3 33.84(7) 5_566 5_566 ?
C1 La5 La3 62.97(8) . 5_566 ?
I8 La5 La3 93.945(10) 1_545 5_566 ?
I2 La5 La3 148.097(9) . 5_566 ?
I1 La5 La3 50.406(7) 2 5_566 ?
I1 La5 La3 134.085(11) . 5_566 ?
La6 La5 La3 63.126(8) . 5_566 ?
La4 La5 La3 121.768(8) . 5_566 ?
La6 La5 La3 61.397(8) 5_566 5_566 ?
La3 La5 La3 97.468(9) . 5_566 ?
C3 La6 C1 89.48(12) . 5_566 ?
C3 La6 C1 89.83(11) . . ?
C1 La6 C1 28.67(14) 5_566 . ?
C3 La6 C2 28.81(12) . . ?
C1 La6 C2 117.38(11) 5_566 . ?
C1 La6 C2 117.60(11) . . ?
C3 La6 I6 96.90(8) . 2 ?
C1 La6 I6 85.29(8) 5_566 2 ?
C1 La6 I6 113.69(7) . 2 ?
C2 La6 I6 91.72(7) . 2 ?
C3 La6 I8 177.90(9) . 5_576 ?
C1 La6 I8 92.60(7) 5_566 5_576 ?
C1 La6 I8 91.85(7) . 5_576 ?
C2 La6 I8 149.23(8) . 5_576 ?
I6 La6 I8 83.580(14) 2 5_576 ?
C3 La6 I5 97.83(8) . 6_566 ?
C1 La6 I5 111.72(7) 5_566 6_566 ?
C1 La6 I5 83.28(7) . 6_566 ?
C2 La6 I5 93.03(7) . 6_566 ?
I6 La6 I5 157.506(11) 2 6_566 ?
I8 La6 I5 81.120(13) 5_576 6_566 ?
C3 La6 La5 41.98(9) . . ?
C1 La6 La5 49.29(8) 5_566 . ?
C1 La6 La5 49.26(7) . . ?
C2 La6 La5 70.79(8) . . ?
I6 La6 La5 102.068(10) 2 . ?
I8 La6 La5 139.939(10) 5_576 . ?
I5 La6 La5 100.259(10) 6_566 . ?
C3 La6 I7 105.31(9) . . ?
C1 La6 I7 160.58(8) 5_566 . ?
C1 La6 I7 158.16(7) . . ?
C2 La6 I7 76.51(8) . . ?
I6 La6 I7 80.569(8) 2 . ?
I8 La6 I7 72.724(7) 5_576 . ?
I5 La6 I7 79.200(7) 6_566 . ?
La5 La6 I7 147.235(8) . . ?
C3 La6 La4 43.90(8) . . ?
C1 La6 La4 110.29(8) 5_566 . ?
C1 La6 La4 91.25(8) . . ?
C2 La6 La4 43.30(7) . . ?
I6 La6 La4 134.928(10) 2 . ?
I8 La6 La4 134.753(13) 5_576 . ?
I5 La6 La4 54.494(7) 6_566 . ?
La5 La6 La4 65.660(8) . . ?
I7 La6 La4 89.130(7) . . ?
C3 La6 La5 131.00(9) . 5_566 ?
C1 La6 La5 43.36(7) 5_566 5_566 ?
C1 La6 La5 43.33(7) . 5_566 ?
C2 La6 La5 159.81(8) . 5_566 ?
I6 La6 La5 92.150(11) 2 5_566 ?
I8 La6 La5 50.955(8) 5_576 5_566 ?
I5 La6 La5 90.929(10) 6_566 5_566 ?
La5 La6 La5 89.026(9) . 5_566 ?
I7 La6 La5 123.678(7) . 5_566 ?
La4 La6 La5 128.665(9) . 5_566 ?
C3 La6 La1 43.50(8) . 2 ?
C1 La6 La1 91.41(7) 5_566 2 ?
C1 La6 La1 110.80(7) . 2 ?
C2 La6 La1 43.15(7) . 2 ?
I6 La6 La1 53.806(11) 2 2 ?
I8 La6 La1 136.668(11) 5_576 2 ?
I5 La6 La1 136.018(11) 6_566 2 ?
La5 La6 La1 66.516(7) . 2 ?
I7 La6 La1 90.917(6) . 2 ?
La4 La6 La1 82.913(9) . 2 ?
La5 La6 La1 128.463(8) 5_566 2 ?
La3 I1 La5 77.276(11) 6_565 2 ?
La3 I1 La1 86.793(9) 6_565 . ?
La5 I1 La1 77.800(8) 2 . ?
La3 I1 La5 167.814(12) 6_565 . ?
La5 I1 La5 95.710(11) 2 . ?
La1 I1 La5 81.945(8) . . ?
La3 I2 La4 87.800(9) . . ?
La3 I2 La5 77.082(12) . . ?
La4 I2 La5 75.602(8) . . ?
La2 I3 La2 81.993(12) . 2 ?
La2 I3 La1 77.083(8) . . ?
La2 I3 La1 76.793(8) 2 . ?
La4 I4 La1 72.776(12) . . ?
La3 I5 La4 86.018(9) 6_565 6_565 ?
La3 I5 La6 76.956(8) 6_565 6_565 ?
La4 I5 La6 69.337(11) 6_565 6_565 ?
La3 I6 La6 78.105(9) 6_565 2 ?
La3 I6 La1 87.441(9) 6_565 . ?
La6 I6 La1 75.753(11) 2 . ?
La2 I7 La2 180.0 . 5_576 ?
La2 I7 La6 78.229(5) . . ?
La2 I7 La6 101.771(5) 5_576 . ?
La2 I7 La6 101.771(5) . 5_576 ?
La2 I7 La6 78.229(5) 5_576 5_576 ?
La6 I7 La6 180.0 . 5_576 ?
La5 I8 La2 179.651(17) 1_565 . ?
La5 I8 La6 75.127(9) 1_565 5_576 ?
La2 I8 La6 105.090(11) . 5_576 ?
La2 I9 La4 74.987(9) . . ?
La2 I9 La3 177.971(17) . 7_566 ?
La4 I9 La3 103.904(11) . 7_566 ?
C1 C1 La3 178.9(4) 5_566 . ?
C1 C1 La5 75.5(3) 5_566 5_566 ?
La3 C1 La5 105.34(12) . 5_566 ?
C1 C1 La5 75.4(3) 5_566 . ?
La3 C1 La5 103.79(13) . . ?
La5 C1 La5 150.86(14) 5_566 . ?
C1 C1 La6 76.5(3) 5_566 5_566 ?
La3 C1 La6 102.84(13) . 5_566 ?
La5 C1 La6 80.58(10) 5_566 5_566 ?
La5 C1 La6 92.64(11) . 5_566 ?
C1 C1 La6 74.8(3) 5_566 . ?
La3 C1 La6 105.82(14) . . ?
La5 C1 La6 92.24(11) 5_566 . ?
La5 C1 La6 80.18(9) . . ?
La6 C1 La6 151.33(14) 5_566 . ?
C3 C2 La2 178.1(3) . . ?
C3 C2 La4 75.6(2) . . ?
La2 C2 La4 103.21(13) . . ?
C3 C2 La1 76.4(2) . 2 ?
La2 C2 La1 105.01(13) . 2 ?
La4 C2 La1 150.33(16) . 2 ?
C3 C2 La1 78.1(2) . . ?
La2 C2 La1 103.43(13) . . ?
La4 C2 La1 89.17(10) . . ?
La1 C2 La1 75.58(9) 2 . ?
C3 C2 La6 68.1(2) . . ?
La2 C2 La6 110.40(13) . . ?
La4 C2 La6 87.42(10) . . ?
La1 C2 La6 91.23(11) 2 . ?
La1 C2 La6 145.88(16) . . ?
C2 C3 La5 172.5(3) . . ?
C2 C3 La4 73.5(2) . . ?
La5 C3 La4 105.44(14) . . ?
C2 C3 La6 83.0(2) . . ?
La5 C3 La6 89.53(12) . . ?
La4 C3 La6 90.93(11) . . ?
C2 C3 La1 74.3(2) . 2 ?
La5 C3 La1 107.77(14) . 2 ?
La4 C3 La1 146.33(17) . 2 ?
La6 C3 La1 94.72(12) . 2 ?
C2 C3 La1 73.4(2) . . ?
La5 C3 La1 114.10(14) . . ?
La4 C3 La1 87.39(11) . . ?
La6 C3 La1 155.89(17) . . ?
La1 C3 La1 74.22(9) 2 . ?

loop_
_geom_bond_atom_site_label_1
_geom_bond_atom_site_label_2
_geom_bond_distance
_geom_bond_site_symmetry_2
_geom_bond_publ_flag
La1 C2 2.749(3) 2 ?
La1 C3 2.775(4) 2 ?
La1 C2 2.805(3) . ?
La1 C3 2.864(4) . ?
La1 I4 3.3126(4) . ?
La1 I3 3.3338(5) . ?
La1 I6 3.3456(4) . ?
La1 I1 3.3670(5) . ?
La1 La1 3.4032(5) 2 ?
La1 La4 3.7961(4) . ?
La1 La6 4.0181(4) 2 ?
La1 La2 4.0630(4) 2 ?
La2 C2 2.364(4) . ?
La2 I9 3.1415(4) . ?
La2 I7 3.1442(3) . ?
La2 I3 3.1895(4) . ?
La2 I3 3.2058(4) 2 ?
La2 I8 3.3054(5) . ?
La2 La4 3.8926(4) . ?
La2 La1 4.0630(4) 2 ?
La2 La2 4.1954(5) 2 ?
La3 C1 2.347(4) . ?
La3 I2 3.1925(4) . ?
La3 I6 3.1941(5) 6_566 ?
La3 I1 3.2116(4) 6_566 ?
La3 I5 3.2659(5) 6_566 ?
La3 I9 3.3040(4) 7_566 ?
La3 La5 4.0252(5) . ?
La3 La6 4.0261(4) 5_566 ?
La3 La5 4.0654(4) 5_566 ?
La3 La6 4.1243(4) . ?
La4 C2 2.599(4) . ?
La4 C3 2.626(4) . ?
La4 I4 3.0783(5) . ?
La4 I9 3.2522(5) . ?
La4 I2 3.2604(5) . ?
La4 I5 3.2942(4) 6_566 ?
La4 La6 3.7864(4) . ?
La4 La5 4.0008(4) . ?
La5 C3 2.399(4) . ?
La5 C1 2.756(4) 5_566 ?
La5 C1 2.758(4) . ?
La5 I8 3.2245(5) 1_545 ?
La5 I2 3.2670(4) . ?
La5 I1 3.2985(4) 2 ?
La5 I1 3.3793(4) . ?
La5 La6 3.5866(4) . ?
La5 La6 4.0127(4) 5_566 ?
La5 La3 4.0654(4) 5_566 ?
La6 C3 2.686(4) . ?
La6 C1 2.791(4) 5_566 ?
La6 C1 2.811(4) . ?
La6 C2 2.873(4) . ?
La6 I6 3.1961(4) 2 ?
La6 I8 3.3554(4) 5_576 ?
La6 I5 3.3615(4) 6_566 ?
La6 I7 3.6580(4) . ?
La6 La5 4.0127(4) 5_566 ?
La6 La1 4.0181(4) 2 ?
I1 La3 3.2116(4) 6_565 ?
I1 La5 3.2985(4) 2 ?
I3 La2 3.2058(4) 2 ?
I5 La3 3.2659(5) 6_565 ?
I5 La4 3.2942(4) 6_565 ?
I5 La6 3.3615(4) 6_565 ?
I6 La3 3.1941(5) 6_565 ?
I6 La6 3.1961(4) 2 ?
I7 La2 3.1442(3) 5_576 ?
I7 La6 3.6580(4) 5_576 ?
I8 La5 3.2245(5) 1_565 ?
I8 La6 3.3554(4) 5_576 ?
I9 La3 3.3040(4) 7_566 ?
C1 C1 1.387(7) 5_566 ?
C1 La5 2.756(4) 5_566 ?
C1 La6 2.791(4) 5_566 ?
C2 C3 1.395(6) . ?
C2 La1 2.749(3) 2 ?
C3 La1 2.775(4) 2 ?
